data_1008643
loop_
_publ_author_name
'Demourgues, A'
'Wattiaux, A'
'Grenier, J C'
'Pouchard, M'
'Soubeyroux, J L'
'Dance, J M'
'Hagenmuller, P'

_publ_section_title
;
Electrochemical preparation and structural characterization of
La~2~NiO~4+d~ phases (0<d<0.25)
;
_journal_coden_ASTM JSSCBI
_journal_name_full 'Journal of Solid State Chemistry'
_journal_page_first 458
_journal_page_last 468
_journal_paper_doi 10.1006/jssc.1993.1238
_journal_volume 105
_journal_year 1993
_chemical_formula_structural 'La2 Ni O4.24'
_chemical_formula_sum 'La2 Ni O4.24'
_chemical_name_systematic 'Lanthanum nickel oxide (2/1/4.2)'
_space_group_IT_number 69
_symmetry_cell_setting orthorhombic
_symmetry_Int_Tables_number 69
_symmetry_space_group_name_Hall '-F 2 2'
_symmetry_space_group_name_H-M 'F m m m'
_cell_angle_alpha 90
_cell_angle_beta 90
_cell_angle_gamma 90
_cell_formula_units_Z 4
_cell_length_a 5.4644(1)
_cell_length_b 5.4570(1)
_cell_length_c 12.7035(2)
_cell_volume 378.8
_refine_ls_R_factor_all 0.045
_cod_database_code 1008643

loop_
_symmetry_equiv_pos_as_xyz
x,y,z
x,-y,-z
-x,y,-z
-x,-y,z
-x,-y,-z
-x,y,z
x,-y,z
x,y,-z
x,1/2+y,1/2+z
1/2+x,y,1/2+z
1/2+x,1/2+y,z
x,1/2-y,1/2-z
1/2+x,-y,1/2-z
1/2+x,1/2-y,-z
-x,1/2+y,1/2-z
1/2-x,y,1/2-z
1/2-x,1/2+y,-z
-x,1/2-y,1/2+z
1/2-x,-y,1/2+z
1/2-x,1/2-y,z
-x,1/2-y,1/2-z
1/2-x,-y,1/2-z
1/2-x,1/2-y,-z
-x,1/2+y,1/2+z
1/2-x,y,1/2+z
1/2-x,1/2+y,z
x,1/2-y,1/2+z
1/2+x,-y,1/2+z
1/2+x,1/2-y,z
x,1/2+y,1/2-z
1/2+x,y,1/2-z
1/2+x,1/2+y,-z

loop_
_atom_site_label
_atom_site_type_symbol
_atom_site_symmetry_multiplicity
_atom_site_Wyckoff_symbol
_atom_site_fract_x
_atom_site_fract_y
_atom_site_fract_z
_atom_site_occupancy
_atom_site_attached_hydrogens
_atom_site_calc_flag
La1 La3+ 8 i 0. 0. 0.3606(1) 1. 0 d
Ni1 Ni2+ 4 a 0. 0. 0. 1. 0 d
O1 O2- 8 e 0.25 0.25 0. 1. 0 d
O2 O2- 8 i 0. 0. 0.1765(4) 0.515(5) 0 d
O3 O2- 32 p -0.073(2) -0.053(2) 0.1683(6) 0.1212(12) 0 d
O4 O2- 16 j 0.25 0.25 0.246(8) 0.060(3) 0 d

loop_
_atom_type_symbol
_atom_type_oxidation_number
La3+ 3.000
Ni2+ 2.480
O2- -2.000
